data_4060453
loop_
_publ_author_name
'Prabusankar, Ganesan'
'Murugavel, Ramaswamy'
'Butcher, Ray J.'

_publ_section_title
;
 Synthesis, Spectral Studies, and Structural Characterization of a New
 Organosilanetriol, Its Amine Complexes, and a Surface Lewis Basic Cubic
 Aluminosilicate
;
_journal_coden_ASTM JOCEAH
_journal_issue 9
_journal_name_full Organometallics
_journal_page_first 2124
_journal_page_last 2128
_journal_paper_doi 10.1021/om049254+
_journal_volume 24
_journal_year 2005
_chemical_formula_moiety 'C23 H33 N3 O3 Si2'
_chemical_formula_sum 'C23 H33 N3 O3 Si2'
_chemical_formula_weight 455.70
_space_group_IT_number 14
_symmetry_cell_setting monoclinic
_symmetry_space_group_name_Hall '-P 2ybc'
_symmetry_space_group_name_H-M 'P 1 21/c 1'
_atom_sites_solution_hydrogens geom
_atom_sites_solution_primary direct
_atom_sites_solution_secondary difmap
_cell_angle_alpha 90.00
_cell_angle_beta 114.812(12)
_cell_angle_gamma 90.00
_cell_formula_units_Z 4
_cell_length_a 13.8490(16)
_cell_length_b 15.3410(15)
_cell_length_c 13.394(2)
_cell_measurement_temperature 293(2)
_cell_volume 2583.0(5)
_diffrn_ambient_temperature 293(2)
_diffrn_measurement_device_type 'Enraf Nonius TurboCAD4'
_diffrn_measurement_method 'non-profiled omega scans'
_diffrn_radiation_monochromator graphite
_diffrn_radiation_source 'fine-focus sealed tube'
_diffrn_radiation_type MoK\a
_diffrn_radiation_wavelength 0.71073
_diffrn_reflns_av_R_equivalents 0.0348
_diffrn_reflns_av_sigmaI/netI 0.1145
_diffrn_reflns_limit_h_max 17
_diffrn_reflns_limit_h_min 0
_diffrn_reflns_limit_k_max 19
_diffrn_reflns_limit_k_min 0
_diffrn_reflns_limit_l_max 15
_diffrn_reflns_limit_l_min -17
_diffrn_reflns_number 6121
_diffrn_reflns_theta_max 27.49
_diffrn_reflns_theta_min 1.62
_diffrn_standards_decay_% 1
_diffrn_standards_interval_time 60
_diffrn_standards_number 3
_exptl_absorpt_coefficient_mu 0.164
_exptl_absorpt_correction_T_max 0.9601
_exptl_absorpt_correction_T_min 0.9372
_exptl_crystal_colour colourless
_exptl_crystal_density_diffrn 1.172
_exptl_crystal_density_method 'not measured'
_exptl_crystal_description prism
_exptl_crystal_F_000 976
_exptl_crystal_size_max 0.40
_exptl_crystal_size_mid 0.35
_exptl_crystal_size_min 0.25
_refine_ls_extinction_method none
_refine_ls_goodness_of_fit_ref 0.998
_refine_ls_hydrogen_treatment mixed
_refine_ls_matrix_type full
_refine_ls_number_parameters 292
_refine_ls_number_reflns 5886
_refine_ls_number_restraints 0
_refine_ls_restrained_S_all 0.998
_refine_ls_R_factor_all 0.1919
_refine_ls_R_factor_gt 0.0612
_refine_ls_shift/su_max 0.000
_refine_ls_shift/su_mean 0.000
_refine_ls_structure_factor_coef Fsqd
_refine_ls_weighting_details 'calc w=1/[\s^2^(Fo^2^)+(0.0883P)^2^+0.0000P] where P=(Fo^2^+2Fc^2^)/3'
_refine_ls_weighting_scheme calc
_refine_ls_wR_factor_gt 0.1499
_refine_ls_wR_factor_ref 0.1879
_reflns_number_gt 2594
_reflns_number_total 5886
_reflns_threshold_expression >2sigma(I)
_cod_depositor_comments
;
 Merging entries 1100819-1100822 with entries 4060451-4060454.
 Marking entries 1100819-1100822 as duplicates of entries 4060451-4060454.

 Antanas Vaitkus,
 2018-07-16
;
_cod_original_sg_symbol_H-M 'P 21/c'
_cod_database_code 4060453

loop_
_symmetry_equiv_pos_as_xyz
'x, y, z'
'-x, y+1/2, -z+1/2'
'-x, -y, -z'
'x, -y-1/2, z-1/2'

loop_
_atom_site_label
_atom_site_type_symbol
_atom_site_fract_x
_atom_site_fract_y
_atom_site_fract_z
_atom_site_U_iso_or_equiv
_atom_site_adp_type
_atom_site_occupancy
_atom_site_symmetry_multiplicity
_atom_site_calc_flag
_atom_site_refinement_flags
_atom_site_disorder_assembly
_atom_site_disorder_group
H1 H 0.141(3) 0.485(2) 0.436(3) 0.059(12) Uiso 1 1 d . . .
H2 H 0.046(2) 0.554(2) 0.610(3) 0.039(11) Uiso 1 1 d . . .
H3 H 0.134(3) 0.657(3) 0.447(3) 0.084(16) Uiso 1 1 d . . .
Si1 Si 0.16288(6) 0.56859(6) 0.55959(6) 0.0493(3) Uani 1 1 d . . .
Si2 Si 0.39602(8) 0.61640(9) 0.63974(8) 0.0793(4) Uani 1 1 d . . .
N1 N 0.29331(18) 0.55526(17) 0.64860(18) 0.0545(7) Uani 1 1 d . . .
N2 N -0.0423(3) 0.3342(2) 0.7269(2) 0.0796(9) Uani 1 1 d . . .
N3 N 0.1557(3) 0.4376(2) 1.2938(2) 0.0844(9) Uani 1 1 d . . .
O1 O 0.11303(18) 0.49120(16) 0.46942(19) 0.0597(7) Uani 1 1 d . . .
O2 O 0.0933(2) 0.56895(19) 0.62940(19) 0.0652(8) Uani 1 1 d . . .
O3 O 0.1586(2) 0.66014(18) 0.4996(2) 0.0667(7) Uani 1 1 d . . .
C1 C 0.3185(2) 0.4919(2) 0.7362(3) 0.0606(9) Uani 1 1 d . . .
C2 C 0.3353(3) 0.4046(3) 0.7189(3) 0.0773(11) Uani 1 1 d . . .
C3 C 0.3605(3) 0.3463(3) 0.8067(5) 0.1035(15) Uani 1 1 d . . .
H3A H 0.3696 0.2875 0.7960 0.124 Uiso 1 1 calc R . .
C4 C 0.3721(3) 0.3746(4) 0.9082(5) 0.1059(16) Uani 1 1 d . . .
H4A H 0.3895 0.3349 0.9656 0.127 Uiso 1 1 calc R . .
C5 C 0.3585(3) 0.4594(3) 0.9257(3) 0.0894(13) Uani 1 1 d . . .
H5A H 0.3687 0.4777 0.9957 0.107 Uiso 1 1 calc R . .
C6 C 0.3296(2) 0.5196(3) 0.8411(3) 0.0644(9) Uani 1 1 d . . .
C7 C 0.3887(4) 0.6098(4) 0.4982(4) 0.1124(16) Uani 1 1 d . . .
H7A H 0.3922 0.5498 0.4793 0.169 Uiso 1 1 calc R . .
H7B H 0.4471 0.6413 0.4949 0.169 Uiso 1 1 calc R . .
H7C H 0.3229 0.6348 0.4472 0.169 Uiso 1 1 calc R . .
C8 C 0.5245(3) 0.5679(4) 0.7374(4) 0.129(2) Uani 1 1 d . . .
H8A H 0.5283 0.5083 0.7177 0.194 Uiso 1 1 calc R . .
H8B H 0.5288 0.5705 0.8108 0.194 Uiso 1 1 calc R . .
H8C H 0.5825 0.6001 0.7341 0.194 Uiso 1 1 calc R . .
C9 C 0.3899(4) 0.7323(3) 0.6773(3) 0.1106(16) Uani 1 1 d . . .
H9A H 0.3240 0.7575 0.6269 0.166 Uiso 1 1 calc R . .
H9B H 0.4483 0.7638 0.6738 0.166 Uiso 1 1 calc R . .
H9C H 0.3943 0.7353 0.7507 0.166 Uiso 1 1 calc R . .
C11 C 0.0416(4) 0.3829(3) 0.7749(3) 0.0803(11) Uani 1 1 d . . .
H11 H 0.0725 0.4068 0.7315 0.096 Uiso 1 1 calc R . .
C12 C 0.0878(3) 0.4014(2) 0.8864(3) 0.0729(10) Uani 1 1 d . . .
H12 H 0.1483 0.4360 0.9160 0.087 Uiso 1 1 calc R . .
C13 C 0.0435(3) 0.3682(2) 0.9529(2) 0.0590(8) Uani 1 1 d . . .
C14 C -0.0439(3) 0.3158(3) 0.9033(3) 0.0827(11) Uani 1 1 d . . .
H14 H -0.0761 0.2908 0.9449 0.099 Uiso 1 1 calc R . .
C15 C -0.0837(3) 0.3003(3) 0.7928(3) 0.0905(13) Uani 1 1 d . . .
H15 H -0.1428 0.2642 0.7614 0.109 Uiso 1 1 calc R . .
C16 C 0.1870(3) 0.4790(3) 1.2266(3) 0.0835(12) Uani 1 1 d . . .
H16 H 0.2343 0.5251 1.2545 0.100 Uiso 1 1 calc R . .
C17 C 0.1539(3) 0.4579(3) 1.1177(3) 0.0812(11) Uani 1 1 d . . .
H17 H 0.1784 0.4903 1.0744 0.097 Uiso 1 1 calc R . .
C18 C 0.0856(3) 0.3902(2) 1.0718(2) 0.0582(8) Uani 1 1 d . . .
C19 C 0.0560(4) 0.3467(3) 1.1428(3) 0.1068(16) Uani 1 1 d . . .
H19 H 0.0108 0.2989 1.1178 0.128 Uiso 1 1 calc R . .
C20 C 0.0916(5) 0.3718(4) 1.2508(4) 0.1209(19) Uani 1 1 d . . .
H20 H 0.0688 0.3401 1.2961 0.145 Uiso 1 1 calc R . .
C21 C 0.3306(4) 0.3718(3) 0.6107(4) 0.1013(14) Uani 1 1 d . . .
H21A H 0.3120 0.4202 0.5593 0.122 Uiso 1 1 calc R . .
H21B H 0.4009 0.3519 0.6220 0.122 Uiso 1 1 calc R . .
C22 C 0.2525(5) 0.2991(4) 0.5596(5) 0.164(2) Uani 1 1 d . . .
H22A H 0.2546 0.2820 0.4916 0.245 Uiso 1 1 calc R . .
H22B H 0.1822 0.3186 0.5457 0.245 Uiso 1 1 calc R . .
H22C H 0.2710 0.2502 0.6089 0.245 Uiso 1 1 calc R . .
C61 C 0.3116(3) 0.6127(3) 0.8635(3) 0.0828(11) Uani 1 1 d . . .
H61A H 0.3801 0.6390 0.9075 0.099 Uiso 1 1 calc R . .
H61B H 0.2812 0.6436 0.7940 0.099 Uiso 1 1 calc R . .
C62 C 0.2416(5) 0.6262(3) 0.9205(4) 0.141(2) Uani 1 1 d . . .
H62A H 0.2350 0.6875 0.9307 0.211 Uiso 1 1 calc R . .
H62B H 0.2718 0.5978 0.9909 0.211 Uiso 1 1 calc R . .
H62C H 0.1726 0.6021 0.8770 0.211 Uiso 1 1 calc R . .

loop_
_atom_site_aniso_label
_atom_site_aniso_U_11
_atom_site_aniso_U_22
_atom_site_aniso_U_33
_atom_site_aniso_U_23
_atom_site_aniso_U_13
_atom_site_aniso_U_12
Si1 0.0421(5) 0.0640(6) 0.0376(4) -0.0055(4) 0.0127(3) -0.0058(4)
Si2 0.0495(6) 0.1206(10) 0.0631(6) 0.0057(6) 0.0188(5) -0.0190(6)
N1 0.0440(14) 0.0709(18) 0.0450(13) 0.0020(13) 0.0151(11) -0.0024(13)
N2 0.101(2) 0.076(2) 0.0520(17) 0.0057(16) 0.0223(17) -0.0002(19)
N3 0.094(2) 0.099(3) 0.0667(19) -0.0201(19) 0.0397(18) -0.009(2)
O1 0.0540(14) 0.0761(17) 0.0517(13) -0.0185(12) 0.0250(12) -0.0124(12)
O2 0.0421(14) 0.105(2) 0.0477(13) -0.0198(13) 0.0178(11) -0.0112(15)
O3 0.0703(16) 0.0691(18) 0.0483(15) 0.0001(13) 0.0127(13) -0.0081(12)
C1 0.0383(16) 0.079(3) 0.0564(19) 0.0054(18) 0.0113(14) -0.0008(16)
C2 0.058(2) 0.079(3) 0.091(3) 0.005(2) 0.027(2) 0.0120(19)
C3 0.082(3) 0.082(3) 0.140(4) 0.034(3) 0.040(3) 0.025(2)
C4 0.084(3) 0.120(5) 0.107(4) 0.058(3) 0.033(3) 0.027(3)
C5 0.075(3) 0.112(4) 0.074(3) 0.029(3) 0.025(2) 0.017(3)
C6 0.0484(19) 0.085(3) 0.0503(19) 0.0090(19) 0.0114(15) 0.0001(17)
C7 0.089(3) 0.179(5) 0.086(3) 0.013(3) 0.053(3) -0.004(3)
C8 0.042(2) 0.216(6) 0.110(3) 0.037(4) 0.013(2) -0.011(3)
C9 0.110(3) 0.111(4) 0.101(3) -0.008(3) 0.034(3) -0.060(3)
C11 0.100(3) 0.089(3) 0.061(2) 0.006(2) 0.044(2) -0.004(2)
C12 0.076(2) 0.088(3) 0.059(2) 0.0027(19) 0.0314(19) -0.013(2)
C13 0.069(2) 0.058(2) 0.0506(18) 0.0049(16) 0.0248(17) 0.0032(17)
C14 0.100(3) 0.092(3) 0.054(2) 0.000(2) 0.030(2) -0.026(2)
C15 0.106(3) 0.091(3) 0.061(2) -0.006(2) 0.022(2) -0.034(3)
C16 0.073(3) 0.105(3) 0.070(2) -0.023(2) 0.028(2) -0.023(2)
C17 0.084(3) 0.102(3) 0.060(2) -0.009(2) 0.033(2) -0.024(2)
C18 0.063(2) 0.062(2) 0.0507(18) -0.0026(16) 0.0246(16) 0.0005(17)
C19 0.151(4) 0.117(4) 0.070(3) -0.030(2) 0.063(3) -0.066(3)
C20 0.180(5) 0.133(4) 0.069(3) -0.031(3) 0.071(3) -0.067(4)
C21 0.088(3) 0.092(3) 0.114(4) -0.013(3) 0.033(3) 0.019(3)
C22 0.192(6) 0.102(4) 0.156(5) -0.022(4) 0.033(5) -0.013(4)
C61 0.093(3) 0.097(3) 0.050(2) -0.004(2) 0.022(2) -0.015(2)
C62 0.235(7) 0.099(4) 0.141(5) -0.011(3) 0.131(5) -0.008(4)

loop_
_atom_type_symbol
_atom_type_description
_atom_type_scat_dispersion_real
_atom_type_scat_dispersion_imag
_atom_type_scat_source
C C 0.0033 0.0016 'International Tables Vol C Tables 4.2.6.8 and 6.1.1.4'
H H 0.0000 0.0000 'International Tables Vol C Tables 4.2.6.8 and 6.1.1.4'
N N 0.0061 0.0033 'International Tables Vol C Tables 4.2.6.8 and 6.1.1.4'
O O 0.0106 0.0060 'International Tables Vol C Tables 4.2.6.8 and 6.1.1.4'
Si Si 0.0817 0.0704 'International Tables Vol C Tables 4.2.6.8 and 6.1.1.4'

loop_
_geom_bond_atom_site_label_1
_geom_bond_atom_site_label_2
_geom_bond_distance
_geom_bond_site_symmetry_2
_geom_bond_publ_flag
Si1 O2 1.600(3) . ?
Si1 O3 1.607(3) . ?
Si1 O1 1.626(2) . ?
Si1 N1 1.708(2) . ?
Si1 H3 1.94(4) . ?
Si2 N1 1.749(3) . ?
Si2 C7 1.859(4) . ?
Si2 C9 1.859(5) . ?
Si2 C8 1.864(4) . ?
N1 C1 1.449(4) . ?
N2 C11 1.302(5) . ?
N2 C15 1.341(5) . ?
N3 C20 1.308(5) . ?
N3 C16 1.315(5) . ?
O1 H1 0.71(3) . ?
O2 H2 0.64(3) . ?
O3 H3 0.64(4) . ?
C1 C2 1.396(5) . ?
C1 C6 1.413(4) . ?
C2 C3 1.400(6) . ?
C2 C21 1.508(6) . ?
C3 C4 1.371(6) . ?
C3 H3A 0.9300 . ?
C4 C5 1.349(6) . ?
C4 H4A 0.9300 . ?
C5 C6 1.385(5) . ?
C5 H5A 0.9300 . ?
C6 C61 1.501(5) . ?
C7 H7A 0.9600 . ?
C7 H7B 0.9600 . ?
C7 H7C 0.9600 . ?
C8 H8A 0.9600 . ?
C8 H8B 0.9600 . ?
C8 H8C 0.9600 . ?
C9 H9A 0.9600 . ?
C9 H9B 0.9600 . ?
C9 H9C 0.9600 . ?
C11 C12 1.384(5) . ?
C11 H11 0.9300 . ?
C12 C13 1.373(4) . ?
C12 H12 0.9300 . ?
C13 C14 1.370(5) . ?
C13 C18 1.487(4) . ?
C14 C15 1.367(5) . ?
C14 H14 0.9300 . ?
C15 H15 0.9300 . ?
C16 C17 1.371(5) . ?
C16 H16 0.9300 . ?
C17 C18 1.365(5) . ?
C17 H17 0.9300 . ?
C18 C19 1.358(5) . ?
C19 C20 1.373(5) . ?
C19 H19 0.9300 . ?
C20 H20 0.9300 . ?
C21 C22 1.504(7) . ?
C21 H21A 0.9700 . ?
C21 H21B 0.9700 . ?
C22 H22A 0.9600 . ?
C22 H22B 0.9600 . ?
C22 H22C 0.9600 . ?
C61 C62 1.478(6) . ?
C61 H61A 0.9700 . ?
C61 H61B 0.9700 . ?
C62 H62A 0.9600 . ?
C62 H62B 0.9600 . ?
C62 H62C 0.9600 . ?

loop_
_cod_related_entry_id
_cod_related_entry_database
_cod_related_entry_code
1 ChemSpider 21153113
